data_7100095
loop_
_publ_author_name
'Sengodagounder Muthusamy'
'Janagiraman Krishnamurthi'
'Munirathinam Nethaji'

_publ_section_title
;
Highly regio-, chemo- and diastereoselective synthesis
of epoxy-bridged spirocycles: A novel observation of reverse selectivity
;
_journal_name_full 'Chemical Communications'
_journal_paper_doi 10.1039/b504692k
_journal_year 2005
_chemical_formula_moiety 'C20 H22 O3'
_chemical_formula_sum 'C20 H22 O3'
_chemical_formula_weight 310.38
_chemical_name_common 'oxabridged spirocyclic six-membered-ring system'
_space_group_IT_number 14
_symmetry_cell_setting monoclinic
_symmetry_space_group_name_Hall '-P 2ybc'
_symmetry_space_group_name_H-M 'P 1 21/c 1'
_cell_angle_alpha 90.00
_cell_angle_beta 106.578(10)
_cell_angle_gamma 90.00
_cell_formula_units_Z 4
_cell_length_a 12.644(7)
_cell_length_b 9.115(5)
_cell_length_c 14.429(7)
_cell_measurement_temperature 293(2)
_cell_volume 1593.7(14)
_diffrn_ambient_temperature 293(2)
_exptl_crystal_density_diffrn 1.294
_cod_depositor_comments
;
The following automatic conversions were performed:
'_symmetry_cell_setting' value 'MONOCLINIC' changed to 'monoclinic'
according to '/home/saulius/struct/CIF-dictionaries/cif_core.dic'
dictionary named 'cif_core.dic' version 2.4.1 from 2010-06-29.

Automatic conversion script
Id: cif_fix_enum 1527 2010-12-29 10:47:43Z saulius 
;
_cod_original_sg_symbol_H-M 'P 21/c'
_cod_database_code 7100095

loop_
_symmetry_equiv_pos_as_xyz
'x, y, z'
'-x, y+1/2, -z+1/2'
'-x, -y, -z'
'x, -y-1/2, z-1/2'

loop_
_atom_site_label
_atom_site_type_symbol
_atom_site_fract_x
_atom_site_fract_y
_atom_site_fract_z
_atom_site_U_iso_or_equiv
_atom_site_adp_type
_atom_site_occupancy
_atom_site_symmetry_multiplicity
_atom_site_calc_flag
_atom_site_refinement_flags
_atom_site_disorder_assembly
_atom_site_disorder_group
C1 C 0.80579(11) 0.80020(15) 0.23188(11) 0.0313(3) Uani 1 1 d . . .
C2 C 0.72456(14) 0.8024(2) 0.13236(13) 0.0430(4) Uani 1 1 d . . .
C3 C 0.63987(15) 0.9255(2) 0.11791(15) 0.0535(5) Uani 1 1 d . . .
C4 C 0.58463(15) 0.9275(3) 0.19854(17) 0.0606(6) Uani 1 1 d . . .
C5 C 0.67102(14) 0.9436(2) 0.29601(16) 0.0500(4) Uani 1 1 d . . .
C6 C 0.75457(12) 0.81433(16) 0.31709(12) 0.0349(3) Uani 1 1 d . . .
C7 C 0.85713(12) 0.86560(16) 0.39599(11) 0.0342(3) Uani 1 1 d . . .
C8 C 0.94349(11) 0.89401(15) 0.34317(10) 0.0296(3) Uani 1 1 d . . .
C9 C 0.99235(11) 0.73993(15) 0.32621(11) 0.0301(3) Uani 1 1 d . . .
C10 C 0.89176(13) 0.67677(16) 0.24844(12) 0.0361(3) Uani 1 1 d . . .
O11 O 0.87618(8) 0.93125(10) 0.24851(7) 0.0322(3) Uani 1 1 d . . .
C12 C 1.08821(12) 0.77278(16) 0.28516(11) 0.0324(3) Uani 1 1 d . . .
C13 C 1.19965(12) 0.79238(15) 0.35532(12) 0.0342(3) Uani 1 1 d . . .
C14 C 1.28641(14) 0.83566(19) 0.31953(16) 0.0478(4) Uani 1 1 d . . .
C15 C 1.39131(15) 0.8549(2) 0.3820(2) 0.0634(6) Uani 1 1 d . . .
C16 C 1.41005(16) 0.8290(2) 0.4793(2) 0.0661(6) Uani 1 1 d . . .
C17 C 1.32554(16) 0.7850(2) 0.51509(16) 0.0544(5) Uani 1 1 d . . .
C18 C 1.21851(13) 0.76664(17) 0.45408(12) 0.0385(4) Uani 1 1 d . . .
C19 C 1.12606(15) 0.7194(2) 0.49362(12) 0.0446(4) Uani 1 1 d . . .
C20 C 1.03303(13) 0.64513(18) 0.41725(12) 0.0379(3) Uani 1 1 d . . .
C21 C 0.70405(18) 0.6758(2) 0.34631(17) 0.0541(5) Uani 1 1 d . . .
O22 O 0.86695(10) 0.87971(15) 0.48103(9) 0.0509(3) Uani 1 1 d . . .
O23 O 1.07493(11) 0.78733(16) 0.19915(9) 0.0521(4) Uani 1 1 d . . .
H2A H 0.7656(17) 0.807(2) 0.0855(15) 0.047(5) Uiso 1 1 d . . .
H2B H 0.6854(17) 0.703(2) 0.1231(15) 0.051(5) Uiso 1 1 d . . .
H3A H 0.5839(17) 0.910(2) 0.0534(15) 0.055(6) Uiso 1 1 d . . .
H3B H 0.6787(18) 1.024(3) 0.1173(16) 0.063(6) Uiso 1 1 d . . .
H4A H 0.5395(19) 0.839(3) 0.1955(16) 0.062(6) Uiso 1 1 d . . .
H4B H 0.529(2) 1.015(3) 0.1866(18) 0.082(8) Uiso 1 1 d . . .
H5A H 0.6403(19) 0.950(3) 0.3503(17) 0.069(7) Uiso 1 1 d . . .
H5B H 0.7101(16) 1.039(2) 0.2960(14) 0.050(5) Uiso 1 1 d . . .
H8 H 0.9949(13) 0.9716(17) 0.3704(11) 0.029(4) Uiso 1 1 d . . .
H10A H 0.9111(16) 0.654(2) 0.1870(15) 0.046(5) Uiso 1 1 d . . .
H10B H 0.8697(16) 0.584(2) 0.2714(14) 0.050(5) Uiso 1 1 d . . .
H14 H 1.2710(18) 0.849(3) 0.2489(18) 0.064(6) Uiso 1 1 d . . .
H15 H 1.451(3) 0.884(3) 0.357(2) 0.101(9) Uiso 1 1 d . . .
H16 H 1.481(2) 0.844(3) 0.5242(18) 0.073(7) Uiso 1 1 d . . .
H17 H 1.342(2) 0.765(3) 0.5818(19) 0.069(7) Uiso 1 1 d . . .
H19A H 1.1583(18) 0.655(3) 0.5517(17) 0.064(6) Uiso 1 1 d . . .
H19B H 1.0978(18) 0.805(2) 0.5199(16) 0.055(6) Uiso 1 1 d . . .
H20A H 0.9717(16) 0.626(2) 0.4431(13) 0.042(5) Uiso 1 1 d . . .
H20B H 1.0584(15) 0.549(2) 0.3991(13) 0.045(5) Uiso 1 1 d . . .
H21A H 0.758(2) 0.594(3) 0.3684(17) 0.069(7) Uiso 1 1 d . . .
H21B H 0.649(2) 0.635(3) 0.293(2) 0.080(7) Uiso 1 1 d . . .
H21C H 0.672(3) 0.699(3) 0.401(2) 0.091(8) Uiso 1 1 d . . .

loop_
_atom_site_aniso_label
_atom_site_aniso_U_11
_atom_site_aniso_U_22
_atom_site_aniso_U_33
_atom_site_aniso_U_23
_atom_site_aniso_U_13
_atom_site_aniso_U_12
C1 0.0310(6) 0.0291(6) 0.0343(8) -0.0039(5) 0.0101(6) -0.0028(5)
C2 0.0378(8) 0.0496(9) 0.0384(9) -0.0048(7) 0.0057(7) -0.0018(7)
C3 0.0406(9) 0.0535(11) 0.0577(12) 0.0031(9) 0.0001(8) 0.0035(7)
C4 0.0342(9) 0.0667(13) 0.0767(15) -0.0086(11) 0.0089(9) 0.0092(8)
C5 0.0380(8) 0.0533(10) 0.0636(12) -0.0133(9) 0.0223(8) 0.0032(7)
C6 0.0316(7) 0.0372(7) 0.0392(8) -0.0064(6) 0.0153(6) -0.0068(5)
C7 0.0372(7) 0.0322(7) 0.0370(8) -0.0048(6) 0.0165(6) -0.0022(5)
C8 0.0308(6) 0.0287(6) 0.0307(7) -0.0030(5) 0.0110(5) -0.0039(5)
C9 0.0324(7) 0.0302(6) 0.0299(7) -0.0005(5) 0.0122(5) 0.0010(5)
C10 0.0348(7) 0.0325(7) 0.0401(9) -0.0093(6) 0.0094(6) -0.0008(5)
O11 0.0328(5) 0.0290(5) 0.0351(6) 0.0014(4) 0.0104(4) -0.0025(4)
C12 0.0357(7) 0.0344(7) 0.0299(7) 0.0025(6) 0.0140(6) 0.0047(5)
C13 0.0329(7) 0.0325(7) 0.0389(8) 0.0011(6) 0.0130(6) 0.0044(5)
C14 0.0376(8) 0.0470(9) 0.0640(12) 0.0075(8) 0.0228(8) 0.0046(7)
C15 0.0355(9) 0.0563(11) 0.1003(19) 0.0049(11) 0.0227(10) -0.0006(8)
C16 0.0364(9) 0.0589(12) 0.0907(18) -0.0096(11) -0.0017(10) -0.0005(8)
C17 0.0470(10) 0.0536(10) 0.0521(12) -0.0098(9) -0.0025(8) 0.0068(8)
C18 0.0408(8) 0.0345(7) 0.0383(8) -0.0034(6) 0.0082(6) 0.0057(6)
C19 0.0502(9) 0.0557(10) 0.0276(8) 0.0031(7) 0.0108(7) 0.0077(8)
C20 0.0427(8) 0.0370(8) 0.0371(9) 0.0082(6) 0.0163(7) 0.0023(6)
C21 0.0561(11) 0.0544(11) 0.0578(12) -0.0026(9) 0.0258(10) -0.0224(9)
O22 0.0536(7) 0.0679(8) 0.0374(7) -0.0122(6) 0.0231(5) -0.0090(6)
O23 0.0500(7) 0.0792(9) 0.0315(7) 0.0057(6) 0.0188(5) 0.0034(6)

loop_
_geom_bond_atom_site_label_1
_geom_bond_atom_site_label_2
_geom_bond_distance
_geom_bond_site_symmetry_2
_geom_bond_publ_flag
C1 O11 1.4678(17) . ?
C1 C2 1.509(2) . ?
C1 C10 1.535(2) . ?
C1 C6 1.550(2) . ?
C2 C3 1.524(3) . ?
C3 C4 1.518(3) . ?
C4 C5 1.522(3) . ?
C5 C6 1.554(2) . ?
C6 C21 1.527(2) . ?
C6 C7 1.534(2) . ?
C7 O22 1.205(2) . ?
C7 C8 1.522(2) . ?
C8 O11 1.4288(18) . ?
C8 C9 1.581(2) . ?
C9 C12 1.523(2) . ?
C9 C20 1.533(2) . ?
C9 C10 1.547(2) . ?
C12 O23 1.211(2) . ?
C12 C13 1.493(2) . ?
C13 C18 1.396(2) . ?
C13 C14 1.396(2) . ?
C14 C15 1.386(3) . ?
C15 C16 1.375(4) . ?
C16 C17 1.373(3) . ?
C17 C18 1.398(2) . ?
C18 C19 1.502(3) . ?
C19 C20 1.522(2) . ?
